data_1539499
loop_
_publ_author_name
'Springborg, J.'
'Zehnder, M.'

_publ_section_title
;
 Synthesis, solution properties and crystal structures of peroxo - and
 superoxo - bridged dinuclear ammine rhodium(III) complexes
;
_journal_name_full 'Acta Chemica Scandinavica, Series A: (28,1974-)'
_journal_page_first 484
_journal_page_last 495
_journal_volume 41
_journal_year 1987
_chemical_formula_sum 'Cl3 H25 N8 O15 Rh2'
_chemical_name_systematic '((N H3)4 Rh (O H) (O2) Rh (N H3)4) (Cl O4)3'
_space_group_IT_number 14
_symmetry_space_group_name_Hall '-P 2yn'
_symmetry_space_group_name_H-M 'P 1 21/n 1'
_cell_angle_alpha 90
_cell_angle_beta 107.17
_cell_angle_gamma 90
_cell_formula_units_Z 4
_cell_length_a 12.253
_cell_length_b 10.767
_cell_length_c 15.939
_cell_volume 2009.086
_citation_journal_id_ASTM ACAPCT
_cod_data_source_file Springborg_ACAPCT_1987_1847.cif
_cod_data_source_block H25Cl3N8O15Rh2
_cod_original_sg_symbol_Hall '-P 2ybc (x-z,y,z)'
_cod_original_formula_sum 'H25 Cl3 N8 O15 Rh2'
_cod_database_code 1539499

loop_
_symmetry_equiv_pos_as_xyz
x,y,z
-x+1/2,y+1/2,-z+1/2
-x,-y,-z
x-1/2,-y-1/2,z-1/2

loop_
_atom_site_label
_atom_site_type_symbol
_atom_site_fract_x
_atom_site_fract_y
_atom_site_fract_z
_atom_site_occupancy
_atom_site_U_iso_or_equiv
H5 H+1 -0.1837 0.1365 -0.1657 1 0.0
O1 O-2 -0.0164 -0.0962 -0.2619 1 0.0
O13 O-2 0.1156 0.1166 -0.3466 1 0.0
H7 H+1 -0.2888 -0.1312 -0.122 1 0.0
O4 O-2 0.1217 0.0395 -0.0308 1 0.0
N5 N-3 -0.1125 -0.1994 -0.4269 1 0.0
H10 H+1 -0.1791 0.0117 -0.3607 1 0.0
H8 H+1 -0.375 -0.1508 -0.2313 1 0.0
H13 H+1 -0.1055 -0.2614 -0.4783 1 0.0
O8 O-2 -0.3637 -0.1412 -0.4709 1 0.0
Cl1 Cl+7 0.2134 -0.0039 0.0556 1 0.0
Rh1 Rh+3 -0.1601 -0.0931 -0.2215 1 0.0
H18 H+1 0.1872 -0.0966 -0.3257 1 0.0
O7 O-2 0.2028 -0.1375 0.0459 1 0.0
O11 O-2 -0.5589 0.0357 -0.4259 1 0.0
N2 N-3 -0.1116 0.075 -0.157 1 0.0
H23 H+1 0.1406 -0.4026 -0.2028 1 0.0
H24 H+1 0.1682 -0.2629 -0.1456 1 0.0
O10 O-2 -0.471 -0.1542 -0.6873 1 0.0
O9 O-2 -0.6103 -0.0852 -0.3228 1 0.0
O2 O-1 -0.2057 -0.2513 -0.2863 1 0.0
H2 H+1 -0.0239 -0.2661 -0.135 1 0.0
H14 H+1 -0.0857 -0.1074 -0.4391 1 0.0
H12 H+1 -0.3228 -0.0271 -0.3757 1 0.0
O3 O-1 -0.1052 -0.3335 -0.2721 1 0.0
Cl2 Cl+7 -0.5769 -0.0871 -0.4021 1 0.0
H21 H+1 0.0568 -0.5044 -0.3366 1 0.0
O15 O-2 0.0506 -0.0893 -0.5577 1 0.0
H17 H+1 0.1928 -0.2478 -0.3668 1 0.0
O5 O-2 0.3159 0.044 -0.0022 1 0.0
N8 N-3 0.1363 -0.3026 -0.2082 1 0.0
H22 H+1 0.2084 -0.269 -0.2275 1 0.0
N6 N-3 0.1378 -0.1698 -0.3657 1 0.0
H6 H+1 -0.0538 0.1131 -0.19 1 0.0
H11 H+1 -0.2635 0.1014 -0.3094 1 0.0
Rh2 Rh+3 0.0122 -0.2553 -0.3193 1 0.0
Cl3 Cl+7 0.016 0.1766 -0.3749 1 0.0
O14 O-2 0.0476 -0.1887 -0.6839 1 0.0
N1 N-3 -0.0742 -0.1981 -0.1129 1 0.0
H20 H+1 -0.0433 -0.4352 -0.4275 1 0.0
N4 N-3 -0.2464 0.0096 -0.3298 1 0.0
H3 H+1 -0.1386 -0.2449 -0.0907 1 0.0
H4 H+1 -0.0676 0.0651 -0.0879 1 0.0
H15 H+1 -0.2002 -0.1965 -0.4258 1 0.0
H19 H+1 0.1025 -0.3959 -0.402 1 0.0
H9 H+1 -0.3423 -0.0002 -0.1876 1 0.0
N7 N-3 0.0344 -0.4204 -0.3748 1 0.0
H1 H+1 -0.0193 -0.145 -0.0595 1 0.0
H16 H+1 0.1004 -0.136 -0.4318 1 0.0
N3 N-3 -0.3104 -0.0935 -0.1877 1 0.0
O6 O-2 0.2008 0.025 -0.1427 1 0.0
O12 O-2 0.0298 0.2905 -0.4133 1 0.0
